data_1520669
loop_
_publ_author_name
'Domling, Alexander'
'Herdtweck, Eberhardt'
'Ugi, Ivar'

_publ_section_title
;
 MCR V: the Seven-Component Reaction
;
_journal_name_full 'Acta Chemica Scandinavica'
_journal_page_first 107
_journal_page_last 113
_journal_paper_doi 10.3891/acta.chem.scand.52-0107
_journal_volume 52
_journal_year 1998
_chemical_formula_sum 'C16 H25 Cl3 N2 O4'
_chemical_formula_weight 415.75
_space_group_IT_number 14
_symmetry_cell_setting monoclinic
_symmetry_Int_Tables_number 14
_symmetry_space_group_name_Hall '-P 2ybc'
_symmetry_space_group_name_H-M 'P 1 21/c 1'
_cell_angle_alpha 90
_cell_angle_beta 114.10(2)
_cell_angle_gamma 90
_cell_formula_units_Z 8
_cell_length_a 20.082(7)
_cell_length_b 10.290(2)
_cell_length_c 21.451(8)
_cell_volume 4046(2)
_diffrn_ambient_temperature 213
_diffrn_radiation_probe x-ray
_diffrn_radiation_type MoK\a
_diffrn_radiation_wavelength 0.71073
_exptl_absorpt_coefficient_mu 0.47
_exptl_crystal_density_diffrn 1.365
_exptl_crystal_F_000 1744
_refine_ls_number_parameters 450
_refine_ls_number_reflns 3869
_refine_ls_R_factor_gt 0.127
_refine_ls_wR_factor_gt 0.036
_cod_data_source_file Acta-Chem-Scand-1998-52-107-113-2.cif
_cod_data_source_block 2
_cod_original_sg_symbol_H-M 'P 21/c'
_cod_database_code 1520669

loop_
_symmetry_equiv_pos_site_id
_symmetry_equiv_pos_as_xyz
1 x,y,z
2 -x,1/2+y,1/2-z
3 -x,-y,-z
4 x,1/2-y,1/2+z

loop_
_atom_site_label
_atom_site_type_symbol
_atom_site_thermal_displace_type
_atom_site_fract_x
_atom_site_fract_y
_atom_site_fract_z
_atom_site_occupancy
_atom_site_U_iso_or_equiv
_atom_site_calc_flag
_atom_site_refinement_flags
_atom_site_disorder_assembly
_atom_site_disorder_group
O12 O Uiso 0.16990(11) 0.5530(4) 0.2810(2) 1.000 0.0545(13) . . . .
O22 O Uiso 0.06000(10) 0.5407(4) 0.27511(18) 1.000 0.0519(13) . . . .
O32 O Uiso 0.00346(11) 0.3290(5) 0.10260(18) 1.000 0.0722(13) . . . .
N12 N Uiso 0.09299(12) 0.4098(5) 0.2061(2) 1.000 0.0393(13) . . . .
N22 N Uiso 0.25699(15) 0.2302(5) 0.2758(3) 1.000 0.066(3) . . . .
C12 C Uiso 0.11024(14) 0.4993(6) 0.2531(3) 1.000 0.0367(13) . . . .
C22 C Uiso -0.00895(16) 0.4665(6) 0.2523(3) 1.000 0.048(3) . . . .
C32 C Uiso -0.03801(16) 0.4361(6) 0.1786(3) 1.000 0.039(3) . . . .
C42 C Uiso -0.10704(16) 0.3580(7) 0.1617(3) 1.000 0.062(3) . . . .
C52 C Uiso -0.05215(16) 0.5569(8) 0.1363(3) 1.000 0.066(3) . . . .
C62 C Uiso 0.01988(15) 0.3460(7) 0.1711(3) 1.000 0.049(3) . . . .
C72 C Uiso 0.05522(18) 0.2436(8) 0.0932(3) 1.000 0.087(3) . . . .
C82 C Uiso 0.12962(18) 0.3136(7) 0.1184(3) 1.000 0.055(3) . . . .
C92 C Uiso 0.1867(2) 0.2183(9) 0.1113(3) 1.000 0.082(3) . . . .
C102 C Uiso 0.1212(2) 0.4367(10) 0.0791(3) 1.000 0.087(3) . . . .
C112 C Uiso 0.15285(15) 0.3477(6) 0.1944(3) 1.000 0.0380(13) . . . .
C122 C Uiso 0.18309(16) 0.2354(6) 0.2432(3) 1.000 0.052(3) . . . .
C132 C Uiso 0.2948(2) 0.1307(8) 0.3263(4) 1.000 0.103(4) . . . .
C142 C Uiso 0.3620(4) 0.1702(16) 0.3809(7) 0.500 0.072(4) . . . .
C143 C Uiso 0.3658(3) 0.1205(14) 0.3410(6) 0.500 0.051(3) . . . .
C152 C Uiso 0.4248(2) 0.1382(9) 0.3924(4) 1.000 0.096(4) . . . .
O11 O Uiso 0.32855(11) 0.4255(4) 0.22252(19) 1.000 0.0481(13) . . . .
O21 O Uiso 0.43828(10) 0.4350(4) 0.22422(18) 1.000 0.0507(13) . . . .
O31 O Uiso 0.50193(11) 0.6345(5) 0.40056(19) 1.000 0.0646(13) . . . .
O41 O Uiso 0.36008(10) 0.8247(5) 0.25615(19) 1.000 0.0595(13) . . . .
N11 N Uiso 0.40788(12) 0.5652(5) 0.2967(2) 1.000 0.0380(13) . . . .
N21 N Uiso 0.24792(16) 0.7469(6) 0.2353(3) 1.000 0.074(3) . . . .
C11 C Uiso 0.38932(15) 0.4768(6) 0.2480(3) 1.000 0.0393(13) . . . .
C21 C Uiso 0.50626(17) 0.5127(6) 0.2447(3) 1.000 0.052(3) . . . .
C31 C Uiso 0.53849(15) 0.5353(6) 0.3194(3) 1.000 0.046(3) . . . .
C41 C Uiso 0.60919(17) 0.6152(7) 0.3359(3) 1.000 0.066(3) . . . .
C51 C Uiso 0.55296(19) 0.4130(7) 0.3577(3) 1.000 0.056(3) . . . .
C61 C Uiso 0.48288(15) 0.6239(7) 0.3295(3) 1.000 0.041(3) . . . .
C71 C Uiso 0.45174(19) 0.7179(8) 0.4130(3) 1.000 0.071(3) . . . .
C81 C Uiso 0.37618(16) 0.6529(7) 0.3892(3) 1.000 0.053(3) . . . .
C91 C Uiso 0.3254(2) 0.7469(8) 0.4012(3) 1.000 0.077(3) . . . .
C101 C Uiso 0.3827(2) 0.5256(9) 0.4269(3) 1.000 0.080(3) . . . .
C111 C Uiso 0.34884(14) 0.6239(6) 0.3100(3) 1.000 0.039(3) . . . .
C121 C Uiso 0.32133(16) 0.7392(6) 0.2659(3) 1.000 0.055(3) . . . .
C131 C Uiso 0.21067(19) 0.8457(8) 0.1836(3) 1.000 0.087(3) . . . .
C141 C Uiso 0.1432(3) 0.8194(12) 0.1386(5) 1.000 0.189(5) . . . .
C151 C Uiso 0.0833(2) 0.8279(12) 0.1054(4) 1.000 0.136(5) . . . .
Cl1 Cl Uiso 0.18034(10) 0.3504(3) 0.41305(12) 1.000 0.1289(10) . . . .
Cl2 Cl Uiso 0.08829(5) 0.5227(3) 0.44200(10) 1.000 0.1264(11) . . . .
Cl3 Cl Uiso 0.24024(6) 0.5548(3) 0.50733(12) 1.000 0.1298(11) . . . .
C1 C Uiso 0.16770(19) 0.5058(7) 0.4341(3) 1.000 0.057(3) . . . .
Cl4 Cl Uiso 0.33067(11) 0.6348(3) 0.09636(13) 1.000 0.1308(11) . . . .
Cl5 Cl Uiso 0.25010(6) 0.4645(3) -0.01110(12) 1.000 0.1192(10) . . . .
Cl6 Cl Uiso 0.40282(6) 0.4444(4) 0.05672(10) 1.000 0.1685(13) . . . .
C2 C Uiso 0.32327(19) 0.4798(7) 0.0651(3) 1.000 0.058(3) . . . .

loop_
_geom_angle_atom_site_label_1
_geom_angle_atom_site_label_2
_geom_angle_atom_site_label_3
_geom_angle
_geom_angle_site_symmetry_1
_geom_angle_site_symmetry_2
_geom_angle_site_symmetry_3
_geom_angle_publ_flag
C12 O22 C22 117.1(4) . . . yes
C62 O32 C72 110.8(4) . . . yes
C11 O21 C21 116.1(4) . . . yes
C61 O31 C71 110.2(4) . . . yes
C62 N12 C112 115.2(4) . . . yes
C12 N12 C62 126.4(4) . . . yes
C12 N12 C112 117.5(4) . . . yes
C122 N22 C132 122.5(5) . . . yes
C11 N11 C61 123.5(4) . . . yes
C61 N11 C111 118.7(5) . . . yes
C11 N11 C111 116.8(4) . . . yes
C121 N21 C131 121.9(5) . . . yes
O22 C12 N12 119.6(4) . . . yes
O12 C12 O22 114.1(5) . . . yes
O12 C12 N12 126.3(4) . . . yes
O22 C22 C32 111.8(4) . . . yes
C42 C32 C62 108.1(5) . . . no
C22 C32 C52 111.5(5) . . . no
C52 C32 C62 113.6(4) . . . no
C22 C32 C42 107.0(4) . . . no
C22 C32 C62 104.7(4) . . . no
C42 C32 C52 111.6(4) . . . no
O32 C62 C32 108.9(5) . . . yes
O32 C62 N12 110.4(4) . . . yes
N12 C62 C32 108.0(5) . . . yes
O32 C72 C82 108.5(6) . . . yes
C92 C82 C112 109.2(4) . . . no
C72 C82 C92 108.5(6) . . . no
C72 C82 C102 109.1(5) . . . no
C72 C82 C112 107.9(4) . . . no
C92 C82 C102 113.3(5) . . . no
C102 C82 C112 108.6(6) . . . no
N12 C112 C82 111.3(4) . . . yes
N12 C112 C122 109.9(4) . . . yes
C82 C112 C122 114.9(5) . . . no
N22 C122 C112 115.6(5) . . . yes
C142 C132 C143 43.3(7) . . . no
N22 C132 C143 114.4(8) . . . yes
N22 C132 C142 115.9(9) . . . yes
C143 C142 C152 67.3(9) . . . no
C132 C142 C143 62.9(9) . . . no
C132 C142 C152 129.3(12) . . . no
C142 C143 C152 64.0(10) . . . no
C132 C143 C142 73.8(9) . . . no
C132 C143 C152 136.8(10) . . . no
C142 C152 C143 48.7(9) . . . no
O11 C11 O21 116.0(5) . . . yes
O11 C11 N11 123.7(4) . . . yes
O21 C11 N11 120.4(4) . . . yes
O21 C21 C31 110.3(4) . . . yes
C21 C31 C41 106.6(4) . . . no
C21 C31 C51 111.8(5) . . . no
C21 C31 C61 103.1(4) . . . no
C41 C31 C51 111.9(4) . . . no
C41 C31 C61 107.8(5) . . . no
C51 C31 C61 115.0(4) . . . no
O31 C61 N11 108.3(4) . . . yes
O31 C61 C31 107.9(5) . . . yes
N11 C61 C31 110.2(5) . . . yes
O31 C71 C81 110.6(6) . . . yes
C71 C81 C91 108.0(6) . . . no
C71 C81 C101 109.8(5) . . . no
C71 C81 C111 107.4(4) . . . no
C91 C81 C101 112.4(5) . . . no
C91 C81 C111 110.0(4) . . . no
C101 C81 C111 109.0(5) . . . no
N11 C111 C81 109.5(4) . . . yes
N11 C111 C121 109.2(4) . . . yes
C81 C111 C121 114.2(5) . . . no
O41 C121 N21 120.6(6) . . . yes
O41 C121 C111 125.3(4) . . . yes
N21 C121 C111 114.1(5) . . . yes
N21 C131 C141 117.5(8) . . . yes
C131 C141 C151 162.4(13) . . . no
Cl1 C1 Cl2 111.9(4) . . . yes
Cl1 C1 Cl3 110.7(3) . . . yes
Cl2 C1 Cl3 111.2(3) . . . yes
Cl4 C2 Cl5 111.4(4) . . . yes
Cl4 C2 Cl6 107.6(3) . . . yes
Cl5 C2 Cl6 110.8(3) . . . yes

loop_
_geom_bond_atom_site_label_1
_geom_bond_atom_site_label_2
_geom_bond_distance
_geom_bond_site_symmetry_1
_geom_bond_site_symmetry_2
_geom_bond_publ_flag
Cl1 C1 1.709(8) . . yes
Cl2 C1 1.680(5) . . yes
Cl3 C1 1.725(6) . . yes
Cl4 C2 1.713(8) . . yes
Cl5 C2 1.701(6) . . yes
Cl6 C2 1.718(5) . . yes
O12 C12 1.230(6) . . yes
O22 C12 1.346(5) . . yes
O22 C22 1.479(6) . . yes
O32 C72 1.437(7) . . yes
O32 C62 1.379(7) . . yes
O11 C11 1.234(6) . . yes
O21 C21 1.485(6) . . yes
O21 C11 1.350(5) . . yes
O31 C61 1.416(7) . . yes
O31 C71 1.429(7) . . yes
O41 C121 1.248(7) . . yes
N12 C112 1.471(6) . . yes
N12 C62 1.500(6) . . yes
N12 C12 1.304(8) . . yes
N22 C122 1.359(6) . . yes
N22 C132 1.458(10) . . yes
N11 C111 1.459(6) . . yes
N11 C11 1.319(8) . . yes
N11 C61 1.504(6) . . yes
N21 C131 1.465(9) . . yes
N21 C121 1.349(6) . . yes
C22 C32 1.478(8) . . no
C32 C62 1.546(7) . . no
C32 C52 1.496(10) . . no
C32 C42 1.513(7) . . no
C72 C82 1.544(8) . . no
C82 C112 1.542(8) . . no
C82 C92 1.563(9) . . no
C82 C102 1.492(12) . . no
C112 C122 1.510(9) . . no
C132 C143 1.333(10) . . no
C132 C142 1.438(15) . . no
C142 C152 1.227(12) . . no
C142 C143 1.026(18) . . no
C143 C152 1.259(13) . . no
C21 C31 1.481(8) . . no
C31 C61 1.524(7) . . no
C31 C51 1.466(9) . . no
C31 C41 1.551(7) . . no
C71 C81 1.542(8) . . no
C81 C101 1.517(11) . . no
C81 C91 1.502(9) . . no
C81 C111 1.586(8) . . no
C111 C121 1.477(9) . . no
C131 C141 1.332(10) . . no
C141 C151 1.124(10) . . no

loop_
_geom_torsion_atom_site_label_1
_geom_torsion_atom_site_label_2
_geom_torsion_atom_site_label_3
_geom_torsion_atom_site_label_4
_geom_torsion
_geom_torsion_site_symmetry_1
_geom_torsion_site_symmetry_2
_geom_torsion_site_symmetry_3
_geom_torsion_site_symmetry_4
_geom_torsion_publ_flag
C22 O22 C12 O12 -170.4(5) . . . . no
C22 O22 C12 N12 9.6(8) . . . . no
C12 O22 C22 C32 -44.9(6) . . . . no
C72 O32 C62 C32 -178.9(5) . . . . no
C62 O32 C72 C82 -68.8(6) . . . . no
C72 O32 C62 N12 62.7(7) . . . . no
C21 O21 C11 O11 168.9(5) . . . . no
C11 O21 C21 C31 49.4(6) . . . . no
C21 O21 C11 N11 -12.6(7) . . . . no
C61 O31 C71 C81 69.5(6) . . . . no
C71 O31 C61 C31 179.4(5) . . . . no
C71 O31 C61 N11 -61.3(6) . . . . no
C62 N12 C112 C82 45.1(6) . . . . no
C112 N12 C12 O12 13.1(9) . . . . no
C112 N12 C12 O22 -167.0(5) . . . . no
C62 N12 C12 O22 1.2(9) . . . . no
C112 N12 C62 C32 -170.4(5) . . . . no
C62 N12 C12 O12 -178.8(6) . . . . no
C12 N12 C62 O32 140.1(6) . . . . no
C112 N12 C62 O32 -51.5(7) . . . . no
C12 N12 C112 C122 86.1(6) . . . . no
C62 N12 C112 C122 -83.4(6) . . . . no
C12 N12 C62 C32 21.2(8) . . . . no
C12 N12 C112 C82 -145.5(5) . . . . no
C122 N22 C132 C142 -147.2(7) . . . . no
C132 N22 C122 C112 177.8(6) . . . . no
C122 N22 C132 C143 164.7(8) . . . . no
C111 N11 C11 O21 168.1(5) . . . . no
C11 N11 C111 C121 -89.2(6) . . . . no
C61 N11 C11 O21 -0.8(9) . . . . no
C61 N11 C111 C81 -45.5(7) . . . . no
C61 N11 C111 C121 80.3(6) . . . . no
C11 N11 C61 C31 -21.2(8) . . . . no
C111 N11 C61 C31 170.1(5) . . . . no
C111 N11 C11 O11 -13.5(8) . . . . no
C111 N11 C61 O31 52.3(7) . . . . no
C11 N11 C111 C81 145.1(5) . . . . no
C11 N11 C61 O31 -139.0(5) . . . . no
C61 N11 C11 O11 177.6(5) . . . . no
C121 N21 C131 C141 155.1(7) . . . . no
C131 N21 C121 O41 7.4(9) . . . . no
C131 N21 C121 C111 -172.7(5) . . . . no
O22 C22 C32 C52 -59.1(5) . . . . no
O22 C22 C32 C62 64.1(6) . . . . no
O22 C22 C32 C42 178.7(5) . . . . no
C42 C32 C62 N12 -164.3(5) . . . . no
C22 C32 C62 O32 -170.4(5) . . . . no
C42 C32 C62 O32 75.8(6) . . . . no
C22 C32 C62 N12 -50.6(6) . . . . no
C52 C32 C62 N12 71.3(6) . . . . no
C52 C32 C62 O32 -48.6(7) . . . . no
O32 C72 C82 C102 -58.7(6) . . . . no
O32 C72 C82 C112 59.2(6) . . . . no
O32 C72 C82 C92 177.4(5) . . . . no
C102 C82 C112 N12 70.1(5) . . . . no
C92 C82 C112 C122 -40.2(6) . . . . no
C102 C82 C112 C122 -164.2(4) . . . . no
C72 C82 C112 N12 -48.2(7) . . . . no
C92 C82 C112 N12 -165.9(5) . . . . no
C72 C82 C112 C122 77.5(6) . . . . no
N12 C112 C122 N22 -133.1(5) . . . . no
C82 C112 C122 N22 100.5(6) . . . . no
N22 C132 C142 C152 -110.3(15) . . . . no
N22 C132 C143 C142 102.6(12) . . . . no
N22 C132 C143 C152 115.3(17) . . . . no
N22 C132 C142 C143 -98.9(12) . . . . no
C143 C132 C142 C152 -11.4(13) . . . . no
C142 C132 C143 C152 12.6(15) . . . . no
C152 C142 C143 C132 170.4(11) . . . . no
C132 C142 C152 C143 11.0(13) . . . . no
C132 C142 C143 C152 -170.4(11) . . . . no
C132 C143 C152 C142 -13.5(16) . . . . no
O21 C21 C31 C41 179.4(4) . . . . no
O21 C21 C31 C61 -67.3(6) . . . . no
O21 C21 C31 C51 56.8(5) . . . . no
C41 C31 C61 O31 -77.2(6) . . . . no
C51 C31 C61 N11 -69.6(6) . . . . no
C51 C31 C61 O31 48.5(6) . . . . no
C41 C31 C61 N11 164.8(4) . . . . no
C21 C31 C61 N11 52.3(6) . . . . no
C21 C31 C61 O31 170.3(5) . . . . no
O31 C71 C81 C101 59.1(6) . . . . no
O31 C71 C81 C111 -59.3(6) . . . . no
O31 C71 C81 C91 -177.9(5) . . . . no
C71 C81 C111 N11 46.0(7) . . . . no
C91 C81 C111 N11 163.4(5) . . . . no
C101 C81 C111 N11 -72.9(5) . . . . no
C101 C81 C111 C121 164.3(4) . . . . no
C71 C81 C111 C121 -76.8(5) . . . . no
C91 C81 C111 C121 40.6(6) . . . . no
N11 C111 C121 O41 -45.2(8) . . . . no
N11 C111 C121 N21 134.9(5) . . . . no
C81 C111 C121 O41 77.8(6) . . . . no
C81 C111 C121 N21 -102.1(5) . . . . no
